data_4300485
_journal_name_full 'Inorganic Chemistry'
_journal_paper_doi 10.1021/ic0514288
_journal_year 2006
_chemical_formula_sum 'C25 H22 Cl N7 O8 Ru'
_chemical_formula_weight 685.02
_space_group_IT_number 14
_symmetry_cell_setting monoclinic
_symmetry_space_group_name_Hall '-P 2yn'
_symmetry_space_group_name_H-M 'P 1 21/n 1'
_cell_angle_alpha 90.00
_cell_angle_beta 98.810(11)
_cell_angle_gamma 90.00
_cell_formula_units_Z 4
_cell_length_a 8.7920(12)
_cell_length_b 13.0460(11)
_cell_length_c 24.771(3)
_cell_measurement_temperature 293(2)
_cell_volume 2807.7(6)
_diffrn_ambient_temperature 293(2)
_exptl_crystal_density_diffrn 1.621
_cod_depositor_comments
;
The following automatic conversions were performed:
'_symmetry_cell_setting' value 'Monoclinic' changed to 'monoclinic'
according to '/home/saulius/struct/CIF-dictionaries/cif_core.dic'
dictionary named 'cif_core.dic' version 2.4.1 from 2010-06-29.

Automatic conversion script
Id: cif_fix_enum 1527 2010-12-29 10:47:43Z saulius 
;
_cod_original_sg_symbol_H-M 'P 21/n'
_cod_database_code 4300485

loop_
_symmetry_equiv_pos_as_xyz
'x, y, z'
'-x+1/2, y+1/2, -z+1/2'
'-x, -y, -z'
'x-1/2, -y-1/2, z-1/2'

loop_
_atom_site_label
_atom_site_type_symbol
_atom_site_fract_x
_atom_site_fract_y
_atom_site_fract_z
_atom_site_U_iso_or_equiv
_atom_site_adp_type
_atom_site_occupancy
_atom_site_calc_flag
_atom_site_refinement_flags
_atom_site_disorder_assembly
_atom_site_disorder_group
Ru Ru 0.36527(6) 0.55185(4) 0.14011(2) 0.0364(2) Uani 1 d . . .
N1 N 0.1617(6) 0.4830(4) 0.1537(2) 0.0405(14) Uani 1 d . . .
N2 N 0.3686(6) 0.4282(4) 0.0988(2) 0.0354(13) Uani 1 d . . .
N3 N 0.5692(6) 0.5708(4) 0.1077(2) 0.0381(13) Uani 1 d . . .
N4 N 0.2456(6) 0.2778(4) 0.0651(2) 0.0420(14) Uani 1 d . . .
N5 N 0.4810(6) 0.3302(4) 0.0362(2) 0.0405(13) Uani 1 d . . .
N6 N 0.2423(8) 0.1069(5) 0.0037(3) 0.0576(17) Uani 1 d . . .
N7 N 0.4834(7) 0.4908(5) 0.2096(2) 0.0464(15) Uani 1 d . . .
Cl1 Cl -0.4512(4) 0.1763(2) 0.19421(11) 0.0906(8) Uani 1 d . . .
O1 O 0.3573(6) 0.6859(4) 0.18401(19) 0.0493(12) Uani 1 d . . .
O2 O 0.2462(5) 0.6189(3) 0.07215(17) 0.0408(11) Uani 1 d . . .
O3 O -0.3366(17) 0.1815(9) 0.2361(5) 0.215(7) Uani 1 d . . .
O4 O -0.4241(10) 0.2328(7) 0.1503(3) 0.140(4) Uani 1 d . . .
O5 O -0.578(2) 0.2200(10) 0.2108(8) 0.278(9) Uani 1 d . . .
O6 O -0.4862(13) 0.0782(6) 0.1828(4) 0.154(4) Uani 1 d . . .
O7 O 0.1025(12) 0.0597(7) 0.1027(4) 0.152(4) Uani 1 d . . .
O8 O 0.148(2) 0.1295(12) 0.1990(6) 0.263(8) Uani 1 d . . .
C1 C 0.0584(8) 0.5188(6) 0.1849(3) 0.0477(18) Uani 1 d . . .
H1 H 0.0750 0.5813 0.2030 0.057 Uiso 1 calc R . .
C2 C -0.0719(9) 0.4614(7) 0.1896(3) 0.061(2) Uani 1 d . . .
H2 H -0.1421 0.4863 0.2110 0.074 Uiso 1 calc R . .
C3 C -0.0991(9) 0.3706(7) 0.1641(3) 0.060(2) Uani 1 d . . .
H3 H -0.1871 0.3332 0.1675 0.072 Uiso 1 calc R . .
C4 C 0.0065(8) 0.3341(6) 0.1326(3) 0.0516(19) Uani 1 d . . .
H4 H -0.0095 0.2717 0.1145 0.062 Uiso 1 calc R . .
C5 C 0.1355(7) 0.3916(5) 0.1285(3) 0.0386(16) Uani 1 d . . .
C6 C 0.2529(7) 0.3603(5) 0.0953(3) 0.0358(15) Uani 1 d . . .
C7 C 0.3632(8) 0.2646(5) 0.0359(2) 0.0380(16) Uani 1 d . . .
C8 C 0.3593(8) 0.1731(5) 0.0011(3) 0.0434(17) Uani 1 d . . .
C9 C 0.4639(9) 0.1601(6) -0.0344(3) 0.0513(18) Uani 1 d . . .
H9 H 0.5410 0.2082 -0.0363 0.062 Uiso 1 calc R . .
C10 C 0.4514(11) 0.0746(6) -0.0669(3) 0.063(2) Uani 1 d . . .
H10 H 0.5229 0.0631 -0.0903 0.076 Uiso 1 calc R . .
C11 C 0.3358(12) 0.0071(7) -0.0651(3) 0.069(2) Uani 1 d . . .
H11 H 0.3250 -0.0504 -0.0876 0.083 Uiso 1 calc R . .
C12 C 0.2354(11) 0.0259(7) -0.0294(4) 0.071(3) Uani 1 d . . .
H12 H 0.1565 -0.0211 -0.0281 0.085 Uiso 1 calc R . .
C13 C 0.4798(8) 0.4119(5) 0.0675(2) 0.0373(16) Uani 1 d . . .
C14 C 0.5952(7) 0.4940(5) 0.0738(3) 0.0380(15) Uani 1 d . . .
C15 C 0.7224(8) 0.4931(6) 0.0474(3) 0.0491(18) Uani 1 d . . .
H15 H 0.7366 0.4412 0.0228 0.059 Uiso 1 calc R . .
C16 C 0.8282(8) 0.5716(6) 0.0584(3) 0.054(2) Uani 1 d . . .
H16 H 0.9158 0.5727 0.0416 0.064 Uiso 1 calc R . .
C17 C 0.8044(8) 0.6466(6) 0.0936(3) 0.0524(19) Uani 1 d . . .
H17 H 0.8755 0.6993 0.1017 0.063 Uiso 1 calc R . .
C18 C 0.6734(8) 0.6435(5) 0.1173(3) 0.0469(18) Uani 1 d . . .
H18 H 0.6574 0.6957 0.1413 0.056 Uiso 1 calc R . .
C19 C 0.3032(12) 0.8544(6) 0.2054(4) 0.078(3) Uani 1 d . . .
H19A H 0.2575 0.8346 0.2366 0.094 Uiso 1 calc R . .
H19B H 0.2493 0.9126 0.1881 0.094 Uiso 1 calc R . .
H19C H 0.4093 0.8720 0.2168 0.094 Uiso 1 calc R . .
C20 C 0.2931(8) 0.7677(6) 0.1660(3) 0.0457(17) Uani 1 d . . .
C21 C 0.2149(9) 0.7818(6) 0.1117(3) 0.0522(19) Uani 1 d . . .
H21 H 0.1703 0.8458 0.1036 0.063 Uiso 1 calc R . .
C22 C 0.1982(8) 0.7110(6) 0.0700(3) 0.0422(17) Uani 1 d . . .
C23 C 0.1209(9) 0.7471(6) 0.0152(3) 0.058(2) Uani 1 d . . .
H23A H 0.1963 0.7551 -0.0087 0.070 Uiso 1 calc R . .
H23B H 0.0713 0.8116 0.0191 0.070 Uiso 1 calc R . .
H23C H 0.0455 0.6975 0.0000 0.070 Uiso 1 calc R . .
C24 C 0.6258(12) 0.4265(10) 0.3008(4) 0.104(4) Uani 1 d . . .
H24A H 0.7347 0.4318 0.3006 0.125 Uiso 1 calc R . .
H24B H 0.5991 0.3562 0.3058 0.125 Uiso 1 calc R . .
H24C H 0.5980 0.4671 0.3301 0.125 Uiso 1 calc R . .
C25 C 0.5445(9) 0.4632(7) 0.2497(3) 0.056(2) Uani 1 d . . .

loop_
_atom_site_aniso_label
_atom_site_aniso_U_11
_atom_site_aniso_U_22
_atom_site_aniso_U_33
_atom_site_aniso_U_23
_atom_site_aniso_U_13
_atom_site_aniso_U_12
Ru 0.0370(3) 0.0413(3) 0.0323(3) -0.0023(3) 0.0096(2) -0.0003(3)
N1 0.038(3) 0.054(4) 0.032(3) 0.004(3) 0.013(2) 0.008(3)
N2 0.036(3) 0.039(3) 0.033(3) 0.003(2) 0.009(2) 0.003(2)
N3 0.041(3) 0.041(3) 0.032(3) 0.001(2) 0.005(2) -0.002(3)
N4 0.040(3) 0.045(3) 0.042(3) -0.006(3) 0.009(3) -0.005(3)
N5 0.040(3) 0.040(3) 0.045(3) -0.002(3) 0.014(3) 0.001(3)
N6 0.064(4) 0.049(4) 0.063(4) -0.010(3) 0.019(3) -0.004(3)
N7 0.043(4) 0.057(4) 0.041(4) -0.002(3) 0.011(3) -0.004(3)
Cl1 0.134(2) 0.0688(17) 0.0777(18) 0.0123(14) 0.0449(18) 0.0014(17)
O1 0.055(3) 0.048(3) 0.044(3) -0.013(2) 0.009(2) 0.001(3)
O2 0.048(3) 0.041(3) 0.035(2) -0.002(2) 0.008(2) -0.001(2)
O3 0.303(17) 0.166(11) 0.139(9) 0.050(8) -0.081(11) -0.071(11)
O4 0.136(7) 0.160(8) 0.118(6) 0.086(6) 0.000(5) -0.043(6)
O5 0.321(19) 0.167(12) 0.41(2) 0.022(13) 0.265(19) 0.081(12)
O6 0.246(12) 0.074(6) 0.165(9) -0.003(5) 0.106(8) -0.038(6)
O7 0.183(10) 0.124(7) 0.169(9) 0.018(7) 0.084(8) -0.035(7)
O8 0.39(2) 0.236(16) 0.172(12) 0.037(11) 0.056(13) 0.007(15)
C1 0.047(4) 0.059(5) 0.040(4) 0.000(3) 0.015(3) 0.009(4)
C2 0.046(5) 0.099(7) 0.044(4) 0.004(5) 0.023(4) 0.009(5)
C3 0.048(5) 0.085(6) 0.052(5) 0.004(5) 0.024(4) -0.013(4)
C4 0.042(4) 0.067(5) 0.045(4) 0.005(4) 0.007(3) -0.007(4)
C5 0.035(4) 0.043(4) 0.039(4) 0.001(3) 0.010(3) 0.004(3)
C6 0.033(4) 0.036(4) 0.039(4) 0.003(3) 0.006(3) -0.002(3)
C7 0.042(4) 0.042(4) 0.031(3) 0.003(3) 0.009(3) 0.000(3)
C8 0.045(4) 0.044(4) 0.040(4) -0.003(3) 0.002(3) 0.003(4)
C9 0.057(5) 0.054(5) 0.046(4) -0.007(4) 0.017(4) 0.001(4)
C10 0.077(6) 0.068(6) 0.046(5) -0.014(4) 0.015(4) 0.004(5)
C11 0.099(7) 0.055(5) 0.052(5) -0.014(4) 0.005(5) 0.005(5)
C12 0.082(7) 0.055(6) 0.075(6) -0.007(5) 0.009(5) -0.012(5)
C13 0.045(4) 0.040(4) 0.028(3) 0.007(3) 0.012(3) 0.008(3)
C14 0.036(4) 0.038(4) 0.042(4) 0.009(3) 0.008(3) 0.000(3)
C15 0.044(4) 0.061(5) 0.047(4) 0.004(4) 0.020(3) 0.008(4)
C16 0.040(4) 0.058(5) 0.065(5) 0.003(4) 0.016(4) -0.009(4)
C17 0.040(4) 0.055(5) 0.064(5) 0.006(4) 0.013(4) -0.013(4)
C18 0.044(4) 0.043(4) 0.054(4) 0.003(3) 0.006(4) -0.002(4)
C19 0.107(8) 0.061(6) 0.066(6) -0.026(5) 0.010(5) 0.001(5)
C20 0.045(4) 0.044(4) 0.051(4) -0.010(4) 0.018(4) -0.007(4)
C21 0.055(5) 0.046(4) 0.059(5) 0.000(4) 0.018(4) -0.001(4)
C22 0.036(4) 0.047(4) 0.046(4) 0.005(3) 0.014(3) -0.006(3)
C23 0.053(5) 0.068(5) 0.054(5) 0.007(4) 0.005(4) 0.007(4)
C24 0.095(8) 0.157(11) 0.056(6) 0.029(7) -0.005(5) -0.012(8)
C25 0.053(5) 0.076(6) 0.039(4) 0.009(4) 0.004(4) -0.003(4)

loop_
_geom_bond_atom_site_label_1
_geom_bond_atom_site_label_2
_geom_bond_distance
_geom_bond_site_symmetry_2
_geom_bond_publ_flag
Ru N2 1.913(5) . ?
Ru N7 2.031(6) . ?
Ru O2 2.039(4) . ?
Ru O1 2.066(5) . ?
Ru N1 2.075(5) . ?
Ru N3 2.088(5) . ?
N1 C5 1.350(8) . ?
N1 C1 1.363(8) . ?
N2 C6 1.342(8) . ?
N2 C13 1.354(8) . ?
N3 C18 1.315(8) . ?
N3 C14 1.349(8) . ?
N4 C6 1.307(8) . ?
N4 C7 1.361(8) . ?
N5 C13 1.319(8) . ?
N5 C7 1.343(8) . ?
N6 C12 1.333(10) . ?
N6 C8 1.352(9) . ?
N7 C25 1.115(9) . ?
Cl1 O3 1.333(10) . ?
Cl1 O6 1.336(8) . ?
Cl1 O4 1.366(7) . ?
Cl1 O5 1.370(12) . ?
O1 C20 1.257(8) . ?
O2 C22 1.272(8) . ?
C1 C2 1.388(11) . ?
C1 H1 0.9300 . ?
C2 C3 1.347(11) . ?
C2 H2 0.9300 . ?
C3 C4 1.386(10) . ?
C3 H3 0.9300 . ?
C4 C5 1.376(9) . ?
C4 H4 0.9300 . ?
C5 C6 1.472(9) . ?
C7 C8 1.470(9) . ?
C8 C9 1.376(10) . ?
C9 C10 1.370(10) . ?
C9 H9 0.9300 . ?
C10 C11 1.351(12) . ?
C10 H10 0.9300 . ?
C11 C12 1.365(12) . ?
C11 H11 0.9300 . ?
C12 H12 0.9300 . ?
C13 C14 1.467(9) . ?
C14 C15 1.381(9) . ?
C15 C16 1.383(10) . ?
C15 H15 0.9300 . ?
C16 C17 1.347(10) . ?
C16 H16 0.9300 . ?
C17 C18 1.370(10) . ?
C17 H17 0.9300 . ?
C18 H18 0.9300 . ?
C19 C20 1.487(10) . ?
C19 H19A 0.9600 . ?
C19 H19B 0.9600 . ?
C19 H19C 0.9600 . ?
C20 C21 1.426(10) . ?
C21 C22 1.378(10) . ?
C21 H21 0.9300 . ?
C22 C23 1.498(10) . ?
C23 H23A 0.9600 . ?
C23 H23B 0.9600 . ?
C23 H23C 0.9600 . ?
C24 C25 1.438(11) . ?
C24 H24A 0.9600 . ?
C24 H24B 0.9600 . ?
C24 H24C 0.9600 . ?
